data_4119881
loop_
_publ_author_name
'Takeshi Matsumoto'
'Ho-Chol Chang'
'Masanori Wakizaka'
'Sho Ueno'
'Atsushi Kobayashi'
'Akira Nakayama'
'Tetsuya Taketsugu'
'Masako Kato'

_publ_contact_author_email chang@sci.hokudai.ac.jp
_publ_contact_author_fax +81-11-706-3447
_publ_contact_author_name 'Ho-Chol Chang'
_publ_contact_author_phone +81-11-706-3479
_publ_section_title
;
 Nonprecious-Metal-Assisted Photochemical Hydrogen Production from
 ortho-Phenylenediamine
;
_journal_name_full 'Journal of the American Chemical Society'
_journal_page_first 8646
_journal_page_last 8654
_journal_paper_doi 10.1021/ja4025116
_journal_volume 135
_journal_year 2013
_chemical_formula_moiety 'C22 H32 Cl2 Fe N6 O9 '
_chemical_formula_sum 'C22 H32 Cl2 Fe N6 O9'
_chemical_formula_weight 651.28
_space_group_IT_number 14
_symmetry_cell_setting monoclinic
_symmetry_Int_Tables_number 14
_symmetry_space_group_name_Hall '-P 2yn'
_symmetry_space_group_name_H-M 'P 1 21/n 1'
_cell_angle_alpha 90.0000
_cell_angle_beta 100.5257(15)
_cell_angle_gamma 90.0000
_cell_formula_units_Z 4
_cell_length_a 17.849(2)
_cell_length_b 8.3097(9)
_cell_length_c 18.998(2)
_cell_measurement_reflns_used 8673
_cell_measurement_temperature 150
_cell_measurement_theta_max 29.6
_cell_measurement_theta_min 1.7
_cell_volume 2770.4(5)
_computing_cell_refinement CrystalClear
_computing_data_collection CrystalClear
_computing_data_reduction CrystalStructure
_computing_publication_material 'CrystalStructure 3.8'
_computing_structure_refinement SHELXL
_computing_structure_solution SIR2004
_diffrn_ambient_temperature 150
_diffrn_detector_area_resol_mean 7.31
_diffrn_measured_fraction_theta_full 0.981
_diffrn_measured_fraction_theta_max 0.981
_diffrn_measurement_device_type 'Rigaku Mercury'
_diffrn_measurement_method \w
_diffrn_radiation_type 'Mo K\a'
_diffrn_radiation_wavelength 0.71075
_diffrn_reflns_av_R_equivalents 0.048
_diffrn_reflns_limit_h_max 23
_diffrn_reflns_limit_h_min -16
_diffrn_reflns_limit_k_max 8
_diffrn_reflns_limit_k_min -10
_diffrn_reflns_limit_l_max 24
_diffrn_reflns_limit_l_min -23
_diffrn_reflns_number 22454
_diffrn_reflns_theta_full 27.49
_diffrn_reflns_theta_max 27.49
_exptl_absorpt_coefficient_mu 0.797
_exptl_absorpt_correction_T_max 0.000
_exptl_absorpt_correction_T_min 0.000
_exptl_absorpt_correction_type none
_exptl_crystal_colour colorless
_exptl_crystal_density_diffrn 1.561
_exptl_crystal_description prism
_exptl_crystal_F_000 1352.00
_exptl_crystal_size_max 3.00
_exptl_crystal_size_mid 1.60
_exptl_crystal_size_min 1.60
_refine_diff_density_max 0.54
_refine_diff_density_min -1.62
_refine_ls_extinction_method none
_refine_ls_goodness_of_fit_ref 1.125
_refine_ls_hydrogen_treatment refall
_refine_ls_number_parameters 362
_refine_ls_number_reflns 6242
_refine_ls_R_factor_gt 0.0566
_refine_ls_shift/su_max 0.0010
_refine_ls_structure_factor_coef Fsqd
_refine_ls_weighting_details 'w = 1/[\s^2^(Fo^2^)+(0.0832P)^2^+0.0000P] where P=(Fo^2^+2Fc^2^)/3'
_refine_ls_weighting_scheme calc
_refine_ls_wR_factor_ref 0.1533
_reflns_number_gt 4642
_reflns_number_total 6242
_reflns_threshold_expression F^2^>2.0\s(F^2^)
_cod_data_source_file ja4025116_si_003_2.cif
_cod_data_source_block '__110603Fe(opda)3_matsumot'
_cod_original_cell_volume 2770.4(6)
_cod_original_formula_sum 'C22 H32 Cl2 Fe N6 O9 '
_cod_database_code 4119881

loop_
_symmetry_equiv_pos_site_id
_symmetry_equiv_pos_as_xyz
1 +X,+Y,+Z
2 1/2-X,1/2+Y,1/2-Z
3 -X,-Y,-Z
4 1/2+X,1/2-Y,1/2+Z

loop_
_atom_site_label
_atom_site_type_symbol
_atom_site_fract_x
_atom_site_fract_y
_atom_site_fract_z
_atom_site_U_iso_or_equiv
_atom_site_adp_type
_atom_site_occupancy
_atom_site_symmetry_multiplicity
_atom_site_calc_flag
_atom_site_refinement_flags
Fe(1) Fe 0.69403(2) 0.24110(4) 0.52426(2) 0.01791(14) Uani 1.00 1 d .
Cl(1) Cl 0.57165(4) 0.75616(7) 0.56639(5) 0.0305(2) Uani 1.00 1 d .
Cl(2) Cl 0.79879(4) 0.71906(7) 0.46803(4) 0.02514(17) Uani 1.00 1 d .
O(1) O 0.5814(2) 0.7636(4) 0.4913(2) 0.1002(13) Uani 1.00 1 d .
O(2) O 0.5481(2) 0.6007(3) 0.5702(2) 0.1211(17) Uani 1.00 1 d .
O(3) O 0.51394(15) 0.8657(3) 0.57393(18) 0.0708(9) Uani 1.00 1 d .
O(4) O 0.64128(19) 0.7906(5) 0.6095(2) 0.1154(17) Uani 1.00 1 d .
O(5) O 0.73012(17) 0.7304(2) 0.41432(15) 0.0512(7) Uani 1.00 1 d .
O(6) O 0.82389(15) 0.8766(2) 0.48901(13) 0.0457(6) Uani 1.00 1 d .
O(7) O 0.85574(15) 0.6323(2) 0.44015(13) 0.0497(6) Uani 1.00 1 d .
O(8) O 0.78144(16) 0.6339(2) 0.52910(13) 0.0501(6) Uani 1.00 1 d .
O(9) O 0.86776(11) 0.1268(2) 0.38167(11) 0.0278(4) Uani 1.00 1 d .
N(1) N 0.80853(13) 0.2729(2) 0.49794(13) 0.0210(4) Uani 1.00 1 d .
N(2) N 0.76919(13) 0.0742(2) 0.59777(12) 0.0225(5) Uani 1.00 1 d .
N(3) N 0.65292(13) 0.0742(2) 0.43546(12) 0.0213(4) Uani 1.00 1 d .
N(4) N 0.63668(13) 0.4011(2) 0.43643(12) 0.0216(4) Uani 1.00 1 d .
N(5) N 0.59051(14) 0.2248(2) 0.57773(13) 0.0245(5) Uani 1.00 1 d .
N(6) N 0.71321(13) 0.4116(2) 0.61649(12) 0.0206(4) Uani 1.00 1 d .
C(1) C 0.86253(16) 0.2546(2) 0.56414(16) 0.0213(5) Uani 1.00 1 d .
C(2) C 0.93135(17) 0.3368(3) 0.57839(17) 0.0297(6) Uani 1.00 1 d .
C(3) C 0.97869(17) 0.3217(3) 0.64443(18) 0.0340(7) Uani 1.00 1 d .
C(4) C 0.95716(19) 0.2275(3) 0.69724(19) 0.0343(7) Uani 1.00 1 d .
C(5) C 0.88903(17) 0.1436(3) 0.68360(17) 0.0298(6) Uani 1.00 1 d .
C(6) C 0.84204(16) 0.1552(2) 0.61674(15) 0.0224(5) Uani 1.00 1 d .
C(7) C 0.65650(15) 0.1592(2) 0.36999(14) 0.0193(5) Uani 1.00 1 d .
C(8) C 0.67048(16) 0.0834(3) 0.30879(15) 0.0233(5) Uani 1.00 1 d .
C(9) C 0.67677(17) 0.1723(3) 0.24833(16) 0.0274(6) Uani 1.00 1 d .
C(10) C 0.66903(17) 0.3388(3) 0.24892(16) 0.0276(6) Uani 1.00 1 d .
C(11) C 0.65530(16) 0.4155(3) 0.31011(15) 0.0245(6) Uani 1.00 1 d .
C(12) C 0.64866(15) 0.3273(2) 0.37064(14) 0.0197(5) Uani 1.00 1 d .
C(13) C 0.62116(16) 0.2320(2) 0.65323(15) 0.0205(5) Uani 1.00 1 d .
C(14) C 0.59394(16) 0.1414(3) 0.70438(15) 0.0243(5) Uani 1.00 1 d .
C(15) C 0.63080(16) 0.1454(3) 0.77512(15) 0.0245(6) Uani 1.00 1 d .
C(16) C 0.69592(17) 0.2372(2) 0.79507(16) 0.0218(5) Uani 1.00 1 d .
C(17) C 0.72413(15) 0.3277(2) 0.74387(14) 0.0209(5) Uani 1.00 1 d .
C(18) C 0.68625(15) 0.3277(2) 0.67367(14) 0.0192(5) Uani 1.00 1 d .
C(19) C 0.87370(19) 0.2527(3) 0.33119(18) 0.0312(7) Uani 1.00 1 d .
C(20) C 0.9537(2) 0.2435(3) 0.3154(2) 0.0412(8) Uani 1.00 1 d .
C(21) C 0.9987(2) 0.1900(4) 0.3876(2) 0.0475(9) Uani 1.00 1 d .
C(22) C 0.94336(18) 0.0751(3) 0.41330(19) 0.0388(7) Uani 1.00 1 d .
H(1) H 0.8172 0.1968 0.4652 0.025 Uiso 1.00 1 c R
H(2) H 0.8129 0.3734 0.4788 0.025 Uiso 1.00 1 c R
H(3) H 0.7489 0.0539 0.6380 0.027 Uiso 1.00 1 c R
H(4) H 0.7747 -0.0219 0.5752 0.027 Uiso 1.00 1 c R
H(5) H 0.6831 -0.0162 0.4391 0.026 Uiso 1.00 1 c R
H(6) H 0.6036 0.0431 0.4364 0.026 Uiso 1.00 1 c R
H(7) H 0.5855 0.4090 0.4373 0.026 Uiso 1.00 1 c R
H(8) H 0.6576 0.5025 0.4411 0.026 Uiso 1.00 1 c R
H(9) H 0.5577 0.3091 0.5640 0.029 Uiso 1.00 1 c R
H(10) H 0.5648 0.1296 0.5662 0.029 Uiso 1.00 1 c R
H(11) H 0.7641 0.4363 0.6295 0.025 Uiso 1.00 1 c R
H(12) H 0.6863 0.5053 0.6051 0.025 Uiso 1.00 1 c R
H(13) H 0.9460 0.4037 0.5427 0.036 Uiso 1.00 1 c R
H(14) H 1.0262 0.3765 0.6535 0.041 Uiso 1.00 1 c R
H(15) H 0.9891 0.2202 0.7430 0.041 Uiso 1.00 1 c R
H(16) H 0.8744 0.0782 0.7198 0.036 Uiso 1.00 1 c R
H(17) H 0.6758 -0.0303 0.3082 0.028 Uiso 1.00 1 c R
H(18) H 0.6864 0.1195 0.2065 0.033 Uiso 1.00 1 c R
H(19) H 0.6731 0.3998 0.2075 0.033 Uiso 1.00 1 c R
H(20) H 0.6504 0.5293 0.3106 0.029 Uiso 1.00 1 c R
H(21) H 0.5499 0.0763 0.6909 0.029 Uiso 1.00 1 c R
H(22) H 0.6113 0.0848 0.8102 0.029 Uiso 1.00 1 c R
H(23) H 0.7213 0.2387 0.8436 0.026 Uiso 1.00 1 c R
H(24) H 0.7693 0.3892 0.7573 0.025 Uiso 1.00 1 c R
H(25) H 0.8648 0.3589 0.3517 0.037 Uiso 1.00 1 c R
H(26) H 0.8357 0.2368 0.2868 0.037 Uiso 1.00 1 c R
H(27) H 0.9713 0.3495 0.3010 0.049 Uiso 1.00 1 c R
H(28) H 0.9573 0.1636 0.2774 0.049 Uiso 1.00 1 c R
H(29) H 1.0465 0.1347 0.3822 0.057 Uiso 1.00 1 c R
H(30) H 1.0110 0.2823 0.4206 0.057 Uiso 1.00 1 c R
H(31) H 0.9523 -0.0363 0.3983 0.047 Uiso 1.00 1 c R
H(32) H 0.9501 0.0779 0.4662 0.047 Uiso 1.00 1 c R

loop_
_atom_site_aniso_label
_atom_site_aniso_U_11
_atom_site_aniso_U_22
_atom_site_aniso_U_33
_atom_site_aniso_U_12
_atom_site_aniso_U_13
_atom_site_aniso_U_23
Fe(1) 0.0187(2) 0.0215(2) 0.0132(2) 0.00083(13) 0.00208(17) -0.00030(13)
Cl(1) 0.0208(3) 0.0275(3) 0.0396(4) 0.0036(2) -0.0039(3) -0.0005(2)
Cl(2) 0.0380(4) 0.0192(3) 0.0199(3) 0.0008(2) 0.0098(3) -0.0004(2)
O(1) 0.077(2) 0.162(3) 0.067(2) 0.020(2) 0.029(2) 0.025(2)
O(2) 0.095(2) 0.0356(16) 0.244(5) 0.0083(15) 0.061(3) 0.018(2)
O(3) 0.0334(15) 0.0625(16) 0.107(2) 0.0197(12) -0.0133(15) -0.0378(16)
O(4) 0.0340(19) 0.174(3) 0.122(3) 0.031(2) -0.030(2) -0.086(2)
O(5) 0.0508(17) 0.0548(14) 0.0417(16) 0.0042(11) -0.0085(13) -0.0060(11)
O(6) 0.0609(16) 0.0263(11) 0.0519(16) -0.0115(10) 0.0160(13) -0.0075(9)
O(7) 0.0628(17) 0.0518(13) 0.0402(15) 0.0231(11) 0.0244(13) -0.0005(10)
O(8) 0.0781(19) 0.0391(12) 0.0404(15) -0.0011(11) 0.0304(14) 0.0125(10)
O(9) 0.0273(11) 0.0279(9) 0.0286(11) 0.0037(7) 0.0060(9) 0.0026(7)
N(1) 0.0222(12) 0.0207(10) 0.0208(12) 0.0007(8) 0.0060(10) 0.0012(8)
N(2) 0.0265(12) 0.0196(10) 0.0218(12) 0.0008(8) 0.0059(10) 0.0030(8)
N(3) 0.0249(12) 0.0197(9) 0.0181(12) -0.0006(8) 0.0011(9) -0.0002(8)
N(4) 0.0227(12) 0.0229(10) 0.0181(12) 0.0042(8) 0.0008(9) -0.0001(8)
N(5) 0.0201(12) 0.0343(12) 0.0186(12) -0.0022(9) 0.0023(10) -0.0028(9)
N(6) 0.0248(12) 0.0194(9) 0.0180(12) -0.0014(8) 0.0049(9) 0.0001(8)
C(1) 0.0209(14) 0.0203(12) 0.0232(15) 0.0040(9) 0.0051(12) -0.0022(9)
C(2) 0.0240(15) 0.0262(13) 0.0400(18) 0.0008(10) 0.0092(13) -0.0043(11)
C(3) 0.0222(15) 0.0328(15) 0.046(2) 0.0039(11) 0.0019(14) -0.0126(13)
C(4) 0.0276(17) 0.0347(15) 0.0359(19) 0.0069(12) -0.0068(14) -0.0090(12)
C(5) 0.0288(16) 0.0300(14) 0.0288(16) 0.0079(11) 0.0001(13) 0.0013(11)
C(6) 0.0231(14) 0.0209(11) 0.0228(14) 0.0047(9) 0.0028(11) -0.0019(9)
C(7) 0.0168(13) 0.0230(12) 0.0165(13) -0.0003(9) -0.0009(10) 0.0006(9)
C(8) 0.0226(14) 0.0262(13) 0.0197(14) -0.0004(10) 0.0000(11) -0.0035(10)
C(9) 0.0248(15) 0.0400(15) 0.0170(14) -0.0005(12) 0.0026(12) -0.0058(11)
C(10) 0.0244(15) 0.0388(15) 0.0183(14) -0.0043(11) 0.0006(12) 0.0062(11)
C(11) 0.0241(14) 0.0259(13) 0.0211(15) -0.0010(10) -0.0019(11) 0.0042(10)
C(12) 0.0179(13) 0.0240(12) 0.0157(13) 0.0015(9) -0.0011(10) -0.0016(9)
C(13) 0.0182(14) 0.0243(12) 0.0191(14) 0.0016(9) 0.0033(11) -0.0029(9)
C(14) 0.0197(14) 0.0274(13) 0.0270(15) -0.0029(10) 0.0080(12) -0.0035(10)
C(15) 0.0281(15) 0.0219(12) 0.0259(15) 0.0034(10) 0.0117(12) 0.0025(10)
C(16) 0.0277(15) 0.0206(12) 0.0165(13) 0.0040(9) 0.0025(11) -0.0013(9)
C(17) 0.0241(14) 0.0179(11) 0.0207(14) 0.0000(9) 0.0036(11) -0.0030(9)
C(18) 0.0206(13) 0.0189(11) 0.0189(13) 0.0017(9) 0.0062(10) -0.0010(9)
C(19) 0.0314(18) 0.0316(15) 0.0302(18) 0.0029(11) 0.0041(14) 0.0060(11)
C(20) 0.037(2) 0.0446(19) 0.044(2) -0.0075(13) 0.0120(17) -0.0048(13)
C(21) 0.0288(19) 0.056(2) 0.055(2) 0.0034(15) 0.0015(17) -0.0136(17)
C(22) 0.0362(18) 0.0403(17) 0.038(2) 0.0169(13) 0.0013(15) -0.0013(13)

loop_
_atom_type_symbol
_atom_type_description
_atom_type_scat_dispersion_real
_atom_type_scat_dispersion_imag
_atom_type_scat_source
C C 0.003 0.002
;
International Tables for Crystallography
(1992, Vol. C, Tables 4.2.6.8 and 6.1.1.4)
;
H H 0.000 0.000
;
International Tables for Crystallography
(1992, Vol. C, Table 6.1.1.4)
;
N N 0.006 0.003
;
International Tables for Crystallography
(1992, Vol. C, Tables 4.2.6.8 and 6.1.1.4)
;
O O 0.011 0.006
;
International Tables for Crystallography
(1992, Vol. C, Tables 4.2.6.8 and 6.1.1.4)
;
Cl Cl 0.148 0.159
;
International Tables for Crystallography
(1992, Vol. C, Tables 4.2.6.8 and 6.1.1.4)
;
Fe Fe 0.346 0.844
;
International Tables for Crystallography
(1992, Vol. C, Tables 4.2.6.8 and 6.1.1.4)
;

loop_
_geom_angle_atom_site_label_1
_geom_angle_atom_site_label_2
_geom_angle_atom_site_label_3
_geom_angle
_geom_angle_publ_flag
N(1) Fe(1) N(2) 74.98(8) yes
N(1) Fe(1) N(3) 95.43(8) yes
N(1) Fe(1) N(4) 94.39(8) yes
N(1) Fe(1) N(5) 166.42(8) yes
N(1) Fe(1) N(6) 94.95(8) yes
N(2) Fe(1) N(3) 99.54(7) yes
N(2) Fe(1) N(4) 168.22(9) yes
N(2) Fe(1) N(5) 97.36(8) yes
N(2) Fe(1) N(6) 85.12(7) yes
N(3) Fe(1) N(4) 76.07(7) yes
N(3) Fe(1) N(5) 96.92(8) yes
N(3) Fe(1) N(6) 169.43(8) yes
N(4) Fe(1) N(5) 94.05(8) yes
N(4) Fe(1) N(6) 101.10(7) yes
N(5) Fe(1) N(6) 72.97(8) yes
O(1) Cl(1) O(2) 100.6(2) yes
O(1) Cl(1) O(3) 106.9(2) yes
O(1) Cl(1) O(4) 108.2(2) yes
O(2) Cl(1) O(3) 111.7(2) yes
O(2) Cl(1) O(4) 114.5(2) yes
O(3) Cl(1) O(4) 113.7(2) yes
O(5) Cl(2) O(6) 108.77(13) yes
O(5) Cl(2) O(7) 109.91(15) yes
O(5) Cl(2) O(8) 108.71(16) yes
O(6) Cl(2) O(7) 111.20(15) yes
O(6) Cl(2) O(8) 109.33(14) yes
O(7) Cl(2) O(8) 108.88(14) yes
C(19) O(9) C(22) 108.6(2) yes
Fe(1) N(1) C(1) 106.74(18) yes
Fe(1) N(2) C(6) 106.02(14) yes
Fe(1) N(3) C(7) 106.93(14) yes
Fe(1) N(4) C(12) 105.93(14) yes
Fe(1) N(5) C(13) 104.54(17) yes
Fe(1) N(6) C(18) 105.03(14) yes
N(1) C(1) C(2) 122.9(2) yes
N(1) C(1) C(6) 117.7(2) yes
C(2) C(1) C(6) 119.3(2) yes
C(1) C(2) C(3) 120.3(2) yes
C(2) C(3) C(4) 120.3(2) yes
C(3) C(4) C(5) 120.1(2) yes
C(4) C(5) C(6) 119.9(2) yes
N(2) C(6) C(1) 115.9(2) yes
N(2) C(6) C(5) 123.9(2) yes
C(1) C(6) C(5) 120.1(2) yes
N(3) C(7) C(8) 123.0(2) yes
N(3) C(7) C(12) 117.4(2) yes
C(8) C(7) C(12) 119.6(2) yes
C(7) C(8) C(9) 120.5(2) yes
C(8) C(9) C(10) 120.0(2) yes
C(9) C(10) C(11) 119.8(2) yes
C(10) C(11) C(12) 120.5(2) yes
N(4) C(12) C(7) 117.4(2) yes
N(4) C(12) C(11) 122.9(2) yes
C(7) C(12) C(11) 119.6(2) yes
N(5) C(13) C(14) 123.9(2) yes
N(5) C(13) C(18) 116.4(2) yes
C(14) C(13) C(18) 119.5(2) yes
C(13) C(14) C(15) 120.1(2) yes
C(14) C(15) C(16) 120.4(2) yes
C(15) C(16) C(17) 119.9(2) yes
C(16) C(17) C(18) 119.9(2) yes
N(6) C(18) C(13) 116.0(2) yes
N(6) C(18) C(17) 123.7(2) yes
C(13) C(18) C(17) 120.1(2) yes
O(9) C(19) C(20) 106.4(2) yes
C(19) C(20) C(21) 101.4(3) yes
C(20) C(21) C(22) 101.9(2) yes
O(9) C(22) C(21) 107.1(2) yes
Fe(1) N(1) H(1) 110.38(16) no
Fe(1) N(1) H(2) 110.39(17) no
C(1) N(1) H(1) 110.4(2) no
C(1) N(1) H(2) 110.37(19) no
H(1) N(1) H(2) 108.6(2) no
Fe(1) N(2) H(3) 110.53(16) no
Fe(1) N(2) H(4) 110.53(15) no
C(6) N(2) H(3) 110.5(2) no
C(6) N(2) H(4) 110.5(2) no
H(3) N(2) H(4) 108.7(2) no
Fe(1) N(3) H(5) 110.34(15) no
Fe(1) N(3) H(6) 110.33(17) no
C(7) N(3) H(5) 110.3(2) no
C(7) N(3) H(6) 110.3(2) no
H(5) N(3) H(6) 108.6(2) no
Fe(1) N(4) H(7) 110.54(17) no
Fe(1) N(4) H(8) 110.54(15) no
C(12) N(4) H(7) 110.6(2) no
C(12) N(4) H(8) 110.5(2) no
H(7) N(4) H(8) 108.7(2) no
Fe(1) N(5) H(9) 110.84(19) no
Fe(1) N(5) H(10) 110.84(19) no
C(13) N(5) H(9) 110.8(2) no
C(13) N(5) H(10) 110.8(2) no
H(9) N(5) H(10) 108.9(2) no
Fe(1) N(6) H(11) 110.75(17) no
Fe(1) N(6) H(12) 110.74(15) no
C(18) N(6) H(11) 110.7(2) no
C(18) N(6) H(12) 110.7(2) no
H(11) N(6) H(12) 108.8(2) no
C(1) C(2) H(13) 119.9(2) no
C(3) C(2) H(13) 119.9(2) no
C(2) C(3) H(14) 119.8(3) no
C(4) C(3) H(14) 119.9(3) no
C(3) C(4) H(15) 120.0(3) no
C(5) C(4) H(15) 120.0(3) no
C(4) C(5) H(16) 120.1(2) no
C(6) C(5) H(16) 120.1(2) no
C(7) C(8) H(17) 119.8(2) no
C(9) C(8) H(17) 119.8(2) no
C(8) C(9) H(18) 120.0(2) no
C(10) C(9) H(18) 120.0(2) no
C(9) C(10) H(19) 120.1(3) no
C(11) C(10) H(19) 120.1(2) no
C(10) C(11) H(20) 119.8(2) no
C(12) C(11) H(20) 119.7(2) no
C(13) C(14) H(21) 119.9(2) no
C(15) C(14) H(21) 119.9(2) no
C(14) C(15) H(22) 119.8(2) no
C(16) C(15) H(22) 119.8(2) no
C(15) C(16) H(23) 120.0(2) no
C(17) C(16) H(23) 120.1(2) no
C(16) C(17) H(24) 120.0(2) no
C(18) C(17) H(24) 120.1(2) no
O(9) C(19) H(25) 110.4(3) no
O(9) C(19) H(26) 110.4(2) no
C(20) C(19) H(25) 110.4(2) no
C(20) C(19) H(26) 110.4(3) no
H(25) C(19) H(26) 108.6(2) no
C(19) C(20) H(27) 111.5(3) no
C(19) C(20) H(28) 111.5(3) no
C(21) C(20) H(27) 111.5(3) no
C(21) C(20) H(28) 111.5(3) no
H(27) C(20) H(28) 109.3(4) no
C(20) C(21) H(29) 111.4(3) no
C(20) C(21) H(30) 111.4(3) no
C(22) C(21) H(29) 111.4(3) no
C(22) C(21) H(30) 111.4(3) no
H(29) C(21) H(30) 109.2(3) no
O(9) C(22) H(31) 110.3(2) no
O(9) C(22) H(32) 110.3(2) no
C(21) C(22) H(31) 110.3(3) no
C(21) C(22) H(32) 110.3(2) no
H(31) C(22) H(32) 108.5(3) no

loop_
_geom_bond_atom_site_label_1
_geom_bond_atom_site_label_2
_geom_bond_distance
_geom_bond_publ_flag
Fe(1) N(1) 2.207(2) yes
Fe(1) N(2) 2.234(2) yes
Fe(1) N(3) 2.204(2) yes
Fe(1) N(4) 2.231(2) yes
Fe(1) N(5) 2.269(2) yes
Fe(1) N(6) 2.231(2) yes
Cl(1) O(1) 1.469(4) yes
Cl(1) O(2) 1.364(3) yes
Cl(1) O(3) 1.401(2) yes
Cl(1) O(4) 1.387(3) yes
Cl(2) O(5) 1.448(2) yes
Cl(2) O(6) 1.417(2) yes
Cl(2) O(7) 1.425(2) yes
Cl(2) O(8) 1.440(2) yes
O(9) C(19) 1.436(3) yes
O(9) C(22) 1.439(3) yes
N(1) C(1) 1.446(3) yes
N(2) C(6) 1.450(3) yes
N(3) C(7) 1.442(3) yes
N(4) C(12) 1.443(3) yes
N(5) C(13) 1.440(3) yes
N(6) C(18) 1.445(3) yes
C(1) C(2) 1.388(3) yes
C(1) C(6) 1.396(4) yes
C(2) C(3) 1.384(4) yes
C(3) C(4) 1.382(4) yes
C(4) C(5) 1.384(4) yes
C(5) C(6) 1.392(3) yes
C(7) C(8) 1.384(3) yes
C(7) C(12) 1.405(3) yes
C(8) C(9) 1.387(4) yes
C(9) C(10) 1.391(4) yes
C(10) C(11) 1.386(4) yes
C(11) C(12) 1.387(3) yes
C(13) C(14) 1.386(4) yes
C(13) C(18) 1.403(3) yes
C(14) C(15) 1.385(3) yes
C(15) C(16) 1.384(3) yes
C(16) C(17) 1.394(4) yes
C(17) C(18) 1.381(3) yes
C(19) C(20) 1.515(5) yes
C(20) C(21) 1.523(5) yes
C(21) C(22) 1.517(5) yes
N(1) H(1) 0.920(2) no
N(1) H(2) 0.920(2) no
N(2) H(3) 0.920(2) no
N(2) H(4) 0.920(2) no
N(3) H(5) 0.920(2) no
N(3) H(6) 0.920(2) no
N(4) H(7) 0.920(2) no
N(4) H(8) 0.920(2) no
N(5) H(9) 0.920(2) no
N(5) H(10) 0.920(2) no
N(6) H(11) 0.920(2) no
N(6) H(12) 0.9199(19) no
C(2) H(13) 0.950(3) no
C(3) H(14) 0.950(2) no
C(4) H(15) 0.950(3) no
C(5) H(16) 0.950(3) no
C(8) H(17) 0.950(2) no
C(9) H(18) 0.950(3) no
C(10) H(19) 0.950(3) no
C(11) H(20) 0.950(2) no
C(14) H(21) 0.950(2) no
C(15) H(22) 0.950(2) no
C(16) H(23) 0.950(2) no
C(17) H(24) 0.950(2) no
C(19) H(25) 0.990(2) no
C(19) H(26) 0.990(3) no
C(20) H(27) 0.990(3) no
C(20) H(28) 0.990(3) no
C(21) H(29) 0.990(3) no
C(21) H(30) 0.990(3) no
C(22) H(31) 0.990(3) no
C(22) H(32) 0.990(3) no

loop_
_geom_contact_atom_site_label_1
_geom_contact_atom_site_label_2
_geom_contact_distance
_geom_contact_site_symmetry_2
O(1) O(5) 3.269(5) .
O(1) N(3) 3.149(4) 1_565
O(1) N(4) 3.393(4) .
O(1) N(5) 3.110(4) 3_666
O(2) O(2) 3.345(6) 3_666
O(2) N(4) 3.278(4) 3_666
O(2) N(5) 3.211(3) .
O(2) N(6) 3.313(4) .
O(2) C(13) 3.581(4) .
O(3) O(3) 3.551(4) 3_676
O(3) N(3) 2.993(3) 3_666
O(3) N(4) 3.462(3) 3_666
O(3) N(5) 3.277(3) 1_565
O(3) N(5) 3.222(3) 3_666
O(3) C(7) 3.408(4) 3_666
O(3) C(14) 3.484(3) 1_565
O(4) O(8) 3.418(5) .
O(4) N(2) 3.317(4) 1_565
O(4) N(6) 3.394(4) .
O(4) C(16) 3.163(4) 2_656
O(4) C(17) 3.344(4) 2_656
O(5) O(1) 3.269(5) .
O(5) N(3) 3.229(3) 1_565
O(5) N(4) 3.271(3) .
O(5) C(11) 3.403(3) .
O(6) O(9) 3.111(3) 1_565
O(6) N(1) 3.312(2) 1_565
O(6) N(2) 2.942(3) 1_565
O(6) N(3) 3.451(3) 1_565
O(6) C(1) 3.467(3) 1_565
O(6) C(6) 3.327(3) 1_565
O(6) C(22) 3.234(4) 1_565
O(7) N(1) 3.342(3) .
O(7) C(9) 3.537(3) 2_655
O(8) O(4) 3.418(5) .
O(8) N(1) 3.112(3) .
O(8) N(4) 3.443(3) .
O(8) N(6) 2.896(3) .
O(8) C(1) 3.481(3) .
O(8) C(16) 3.401(3) 2_656
O(9) O(6) 3.111(3) 1_545
O(9) N(1) 2.885(3) .
O(9) C(8) 3.559(3) .
O(9) C(10) 3.423(3) 2_645
N(1) O(6) 3.312(2) 1_545
N(1) O(7) 3.342(3) .
N(1) O(8) 3.112(3) .
N(1) O(9) 2.885(3) .
N(1) C(19) 3.573(4) .
N(1) C(22) 3.535(4) .
N(2) O(4) 3.317(4) 1_545
N(2) O(6) 2.942(3) 1_545
N(2) C(16) 3.451(3) 2_646
N(3) O(1) 3.149(4) 1_545
N(3) O(3) 2.993(3) 3_666
N(3) O(5) 3.229(3) 1_545
N(3) O(6) 3.451(3) 1_545
N(4) O(1) 3.393(4) .
N(4) O(2) 3.278(4) 3_666
N(4) O(3) 3.462(3) 3_666
N(4) O(5) 3.271(3) .
N(4) O(8) 3.443(3) .
N(5) O(1) 3.110(4) 3_666
N(5) O(2) 3.211(3) .
N(5) O(3) 3.277(3) 1_545
N(5) O(3) 3.222(3) 3_666
N(6) O(2) 3.313(4) .
N(6) O(4) 3.394(4) .
N(6) O(8) 2.896(3) .
N(6) C(16) 3.432(3) 2_656
C(1) O(6) 3.467(3) 1_545
C(1) O(8) 3.481(3) .
C(6) O(6) 3.327(3) 1_545
C(7) O(3) 3.408(4) 3_666
C(8) O(9) 3.559(3) .
C(9) O(7) 3.537(3) 2_645
C(10) O(9) 3.423(3) 2_655
C(11) O(5) 3.403(3) .
C(13) O(2) 3.581(4) .
C(14) O(3) 3.484(3) 1_545
C(15) C(20) 3.508(5) 4_455
C(16) O(4) 3.163(4) 2_646
C(16) O(8) 3.401(3) 2_646
C(16) N(2) 3.451(3) 2_656
C(16) N(6) 3.432(3) 2_646
C(17) O(4) 3.344(4) 2_646
C(19) N(1) 3.573(4) .
C(20) C(15) 3.508(5) 4_554
C(22) O(6) 3.234(4) 1_545
C(22) N(1) 3.535(4) .
Cl(1) H(6) 3.5532(8) 1_565
Cl(1) H(6) 3.5374(7) 3_666
Cl(1) H(7) 3.1112(7) 3_666
Cl(1) H(9) 3.1107(7) 3_666
Cl(1) H(10) 3.1059(5) 1_565
Cl(1) H(10) 3.3069(7) 3_666
Cl(1) H(12) 2.9191(6) .
Cl(2) H(2) 2.8873(5) .
Cl(2) H(4) 3.0467(6) 1_565
Cl(2) H(5) 2.9980(6) 1_565
Cl(2) H(8) 3.0619(6) .
Cl(2) H(18) 3.4747(7) 2_655
O(1) H(5) 2.879(4) 1_565
O(1) H(6) 2.606(4) 1_565
O(1) H(7) 3.126(4) .
O(1) H(8) 2.819(4) .
O(1) H(9) 2.585(4) 3_666
O(1) H(10) 3.393(4) 1_565
O(1) H(10) 2.783(4) 3_666
O(1) H(12) 3.362(3) .
O(2) H(7) 3.158(5) .
O(2) H(7) 2.364(3) 3_666
O(2) H(8) 3.500(5) .
O(2) H(9) 2.433(2) .
O(2) H(9) 2.979(4) 3_666
O(2) H(12) 2.560(3) .
O(3) H(6) 2.206(2) 3_666
O(3) H(7) 2.875(2) 3_666
O(3) H(9) 3.065(3) 3_666
O(3) H(10) 2.389(2) 1_565
O(3) H(10) 2.774(3) 3_666
O(3) H(21) 2.809(3) 1_565
O(4) H(3) 2.896(3) 1_565
O(4) H(4) 3.016(3) 1_565
O(4) H(10) 3.173(4) 1_565
O(4) H(12) 2.509(4) .
O(4) H(21) 3.407(4) 1_565
O(4) H(23) 2.489(3) 2_656
O(4) H(24) 2.855(4) 2_656
O(5) H(2) 3.438(2) .
O(5) H(5) 2.346(2) 1_565
O(5) H(6) 3.518(2) 1_565
O(5) H(8) 2.400(2) .
O(5) H(17) 2.872(2) 1_565
O(5) H(18) 3.097(3) 2_655
O(5) H(19) 3.432(3) 2_655
O(5) H(20) 2.770(2) .
O(6) H(1) 2.698(2) 1_565
O(6) H(4) 2.165(2) 1_565
O(6) H(5) 2.671(2) 1_565
O(6) H(29) 3.046(2) 3_766
O(6) H(30) 3.395(2) 3_766
O(6) H(31) 3.192(2) 1_565
O(6) H(32) 2.901(2) 1_565
O(7) H(2) 2.440(2) .
O(7) H(13) 2.975(2) .
O(7) H(13) 3.507(2) 3_766
O(7) H(14) 2.996(2) 3_766
O(7) H(18) 2.752(2) 2_655
O(7) H(19) 3.542(2) 2_655
O(7) H(25) 2.847(2) .
O(7) H(30) 3.295(2) 3_766
O(7) H(31) 3.419(2) 1_565
O(8) H(2) 2.472(2) .
O(8) H(4) 3.001(2) 1_565
O(8) H(8) 2.742(2) .
O(8) H(11) 2.577(2) .
O(8) H(12) 2.647(2) .
O(8) H(13) 3.475(2) .
O(8) H(22) 3.320(2) 2_656
O(8) H(23) 2.580(2) 2_656
O(9) H(1) 2.048(2) .
O(9) H(2) 3.036(2) .
O(9) H(19) 2.5512(18) 2_645
N(1) H(25) 3.202(2) .
N(1) H(32) 3.151(2) .
N(2) H(23) 2.996(2) 2_646
N(2) H(24) 3.334(2) 2_646
N(6) H(22) 3.497(2) 2_656
N(6) H(23) 3.0002(19) 2_656
C(1) H(32) 3.020(3) .
C(2) H(22) 3.146(3) 2_656
C(2) H(30) 3.573(3) .
C(2) H(30) 3.327(2) 3_766
C(2) H(31) 3.227(2) 3_756
C(2) H(32) 3.089(3) .
C(3) H(22) 2.934(3) 2_656
C(3) H(27) 2.999(2) 3_766
C(3) H(30) 3.532(2) 3_766
C(3) H(31) 2.858(3) 3_756
C(4) H(22) 3.205(2) 2_656
C(4) H(28) 3.585(2) 3_756
C(4) H(29) 3.362(2) 3_756
C(4) H(31) 3.083(3) 3_756
C(5) H(29) 2.960(3) 3_756
C(5) H(31) 3.584(3) 3_756
C(6) H(29) 3.122(2) 3_756
C(8) H(14) 3.560(2) 4_454
C(8) H(19) 3.245(2) 2_645
C(8) H(25) 3.532(2) 2_645
C(8) H(26) 3.308(2) .
C(8) H(26) 3.396(2) 2_645
C(8) H(27) 3.550(2) 2_645
C(9) H(14) 2.977(2) 4_454
C(9) H(15) 3.450(3) 4_454
C(9) H(19) 3.491(2) 2_645
C(9) H(25) 3.230(2) 2_645
C(9) H(26) 2.848(2) .
C(10) H(14) 3.361(2) 4_454
C(10) H(15) 3.230(3) 4_454
C(10) H(17) 3.336(3) 2_655
C(10) H(18) 3.467(2) 2_655
C(10) H(26) 3.050(2) .
C(10) H(26) 3.374(2) 2_655
C(10) H(28) 3.494(2) 2_655
C(10) H(31) 3.373(2) 2_655
C(11) H(15) 3.211(2) 4_454
C(11) H(18) 3.359(2) 2_655
C(11) H(26) 3.264(2) 2_655
C(11) H(28) 3.136(2) 2_655
C(12) H(15) 3.409(2) 4_454
C(14) H(24) 3.198(2) 2_646
C(14) H(27) 3.105(3) 4_455
C(14) H(28) 3.426(2) 4_455
C(15) H(11) 2.930(2) 2_646
C(15) H(16) 3.599(2) 2_656
C(15) H(24) 2.914(2) 2_646
C(15) H(27) 2.977(2) 4_455
C(15) H(28) 3.487(2) 4_455
C(15) H(29) 3.296(2) 4_455
C(16) H(3) 3.008(2) 2_656
C(16) H(4) 3.144(2) 2_656
C(16) H(11) 2.906(2) 2_646
C(16) H(12) 3.206(2) 2_646
C(16) H(16) 3.091(2) 2_656
C(16) H(24) 3.156(2) 2_646
C(16) H(29) 3.550(3) 4_455
C(17) H(3) 2.899(2) 2_656
C(17) H(16) 2.889(2) 2_656
C(18) H(16) 3.225(2) 2_656
C(19) H(1) 2.941(3) .
C(19) H(2) 3.340(3) .
C(19) H(14) 3.547(2) 3_766
C(19) H(17) 3.192(3) 2_655
C(19) H(18) 3.267(2) 2_655
C(19) H(19) 3.100(2) 2_645
C(19) H(20) 3.234(3) 2_645
C(20) H(14) 3.221(3) 3_766
C(20) H(17) 3.522(3) 2_655
C(20) H(20) 3.274(3) 2_645
C(20) H(21) 3.502(4) 4_554
C(20) H(22) 3.171(3) 4_554
C(21) H(22) 3.284(3) 4_554
C(21) H(32) 3.547(3) 3_756
C(22) H(1) 2.806(3) .
C(22) H(19) 3.157(3) 2_645
C(22) H(32) 2.981(3) 3_756
H(1) O(6) 2.698(2) 1_545
H(1) O(9) 2.048(2) .
H(1) C(19) 2.941(3) .
H(1) C(22) 2.806(3) .
H(1) H(25) 2.801 .
H(1) H(26) 3.480 .
H(1) H(31) 3.507 .
H(1) H(32) 2.566 .
H(2) Cl(2) 2.8873(5) .
H(2) O(5) 3.438(2) .
H(2) O(7) 2.440(2) .
H(2) O(8) 2.472(2) .
H(2) O(9) 3.036(2) .
H(2) C(19) 3.340(3) .
H(2) H(25) 2.740 .
H(2) H(32) 3.506 .
H(3) O(4) 2.896(3) 1_545
H(3) C(16) 3.008(2) 2_646
H(3) C(17) 2.899(2) 2_646
H(3) H(23) 2.683 2_646
H(3) H(24) 2.484 2_646
H(4) Cl(2) 3.0467(6) 1_545
H(4) O(4) 3.016(3) 1_545
H(4) O(6) 2.165(2) 1_545
H(4) O(8) 3.001(2) 1_545
H(4) C(16) 3.144(2) 2_646
H(4) H(23) 2.511 2_646
H(4) H(24) 3.495 2_646
H(4) H(29) 3.283 3_756
H(5) Cl(2) 2.9980(6) 1_545
H(5) O(1) 2.879(4) 1_545
H(5) O(5) 2.346(2) 1_545
H(5) O(6) 2.671(2) 1_545
H(6) Cl(1) 3.5532(8) 1_545
H(6) Cl(1) 3.5374(7) 3_666
H(6) O(1) 2.606(4) 1_545
H(6) O(3) 2.206(2) 3_666
H(6) O(5) 3.518(2) 1_545
H(6) H(10) 3.324 3_656
H(6) H(21) 3.453 3_656
H(7) Cl(1) 3.1112(7) 3_666
H(7) O(1) 3.126(4) .
H(7) O(2) 3.158(5) .
H(7) O(2) 2.364(3) 3_666
H(7) O(3) 2.875(2) 3_666
H(7) H(9) 3.463 3_666
H(8) Cl(2) 3.0619(6) .
H(8) O(1) 2.819(4) .
H(8) O(2) 3.500(5) .
H(8) O(5) 2.400(2) .
H(8) O(8) 2.742(2) .
H(9) Cl(1) 3.1107(7) 3_666
H(9) O(1) 2.585(4) 3_666
H(9) O(2) 2.433(2) .
H(9) O(2) 2.979(4) 3_666
H(9) O(3) 3.065(3) 3_666
H(9) H(7) 3.463 3_666
H(10) Cl(1) 3.1059(5) 1_545
H(10) Cl(1) 3.3069(7) 3_666
H(10) O(1) 3.393(4) 1_545
H(10) O(1) 2.783(4) 3_666
H(10) O(3) 2.389(2) 1_545
H(10) O(3) 2.774(3) 3_666
H(10) O(4) 3.173(4) 1_545
H(10) H(6) 3.324 3_656
H(11) O(8) 2.577(2) .
H(11) C(15) 2.930(2) 2_656
H(11) C(16) 2.906(2) 2_656
H(11) H(22) 2.618 2_656
H(11) H(23) 2.568 2_656
H(12) Cl(1) 2.9191(6) .
H(12) O(1) 3.362(3) .
H(12) O(2) 2.560(3) .
H(12) O(4) 2.509(4) .
H(12) O(8) 2.647(2) .
H(12) C(16) 3.206(2) 2_656
H(12) H(23) 2.616 2_656
H(13) O(7) 2.975(2) .
H(13) O(7) 3.507(2) 3_766
H(13) O(8) 3.475(2) .
H(13) H(13) 3.170 3_766
H(13) H(22) 3.489 2_656
H(13) H(30) 2.953 .
H(13) H(30) 2.773 3_766
H(13) H(32) 3.080 .
H(14) O(7) 2.996(2) 3_766
H(14) C(8) 3.560(2) 4_555
H(14) C(9) 2.977(2) 4_555
H(14) C(10) 3.361(2) 4_555
H(14) C(19) 3.547(2) 3_766
H(14) C(20) 3.221(3) 3_766
H(14) H(18) 2.853 4_555
H(14) H(19) 3.496 4_555
H(14) H(22) 3.181 2_656
H(14) H(25) 2.950 3_766
H(14) H(27) 2.433 3_766
H(14) H(30) 3.182 3_766
H(14) H(31) 3.041 3_756
H(15) C(9) 3.450(3) 4_555
H(15) C(10) 3.230(3) 4_555
H(15) C(11) 3.211(2) 4_555
H(15) C(12) 3.409(2) 4_555
H(15) H(20) 3.589 4_555
H(15) H(21) 3.338 2_656
H(15) H(22) 3.571 2_656
H(15) H(28) 3.372 3_756
H(15) H(31) 3.414 3_756
H(16) C(15) 3.599(2) 2_646
H(16) C(16) 3.091(2) 2_646
H(16) C(17) 2.889(2) 2_646
H(16) C(18) 3.225(2) 2_646
H(16) H(23) 3.403 2_646
H(16) H(24) 3.106 2_646
H(16) H(29) 3.144 3_756
H(17) O(5) 2.872(2) 1_545
H(17) C(10) 3.336(3) 2_645
H(17) C(19) 3.192(3) 2_645
H(17) C(20) 3.522(3) 2_645
H(17) H(19) 2.827 2_645
H(17) H(25) 3.130 2_645
H(17) H(26) 2.628 2_645
H(17) H(27) 3.194 2_645
H(18) Cl(2) 3.4747(7) 2_645
H(18) O(5) 3.097(3) 2_645
H(18) O(7) 2.752(2) 2_645
H(18) C(10) 3.467(2) 2_645
H(18) C(11) 3.359(2) 2_645
H(18) C(19) 3.267(2) 2_645
H(18) H(14) 2.853 4_454
H(18) H(19) 3.285 2_645
H(18) H(20) 3.082 2_645
H(18) H(25) 2.525 2_645
H(18) H(26) 2.982 .
H(18) H(26) 3.209 2_645
H(18) H(27) 3.581 2_645
H(19) O(5) 3.432(3) 2_645
H(19) O(7) 3.542(2) 2_645
H(19) O(9) 2.5512(18) 2_655
H(19) C(8) 3.245(2) 2_655
H(19) C(9) 3.491(2) 2_655
H(19) C(19) 3.100(2) 2_655
H(19) C(22) 3.157(3) 2_655
H(19) H(14) 3.496 4_454
H(19) H(17) 2.827 2_655
H(19) H(18) 3.285 2_655
H(19) H(26) 3.305 .
H(19) H(26) 2.808 2_655
H(19) H(28) 3.248 2_655
H(19) H(31) 2.773 2_655
H(20) O(5) 2.770(2) .
H(20) C(19) 3.234(3) 2_655
H(20) C(20) 3.274(3) 2_655
H(20) H(15) 3.589 4_454
H(20) H(18) 3.082 2_655
H(20) H(26) 2.574 2_655
H(20) H(28) 2.562 2_655
H(21) O(3) 2.809(3) 1_545
H(21) O(4) 3.407(4) 1_545
H(21) C(20) 3.502(4) 4_455
H(21) H(6) 3.453 3_656
H(21) H(15) 3.338 2_646
H(21) H(24) 3.555 2_646
H(21) H(27) 2.793 4_455
H(21) H(28) 3.332 4_455
H(22) O(8) 3.320(2) 2_646
H(22) N(6) 3.497(2) 2_646
H(22) C(2) 3.146(3) 2_646
H(22) C(3) 2.934(3) 2_646
H(22) C(4) 3.205(2) 2_646
H(22) C(20) 3.171(3) 4_455
H(22) C(21) 3.284(3) 4_455
H(22) H(11) 2.618 2_646
H(22) H(13) 3.489 2_646
H(22) H(14) 3.181 2_646
H(22) H(15) 3.571 2_646
H(22) H(24) 3.134 2_646
H(22) H(27) 2.533 4_455
H(22) H(28) 3.419 4_455
H(22) H(29) 3.037 4_455
H(22) H(30) 3.194 4_455
H(23) O(4) 2.489(3) 2_646
H(23) O(8) 2.580(2) 2_646
H(23) N(2) 2.996(2) 2_656
H(23) N(6) 3.0002(19) 2_646
H(23) H(3) 2.683 2_656
H(23) H(4) 2.511 2_656
H(23) H(11) 2.568 2_646
H(23) H(12) 2.616 2_646
H(23) H(16) 3.403 2_656
H(23) H(24) 3.499 2_646
H(23) H(29) 3.497 4_455
H(24) O(4) 2.855(4) 2_646
H(24) N(2) 3.334(2) 2_656
H(24) C(14) 3.198(2) 2_656
H(24) C(15) 2.914(2) 2_656
H(24) C(16) 3.156(2) 2_656
H(24) H(3) 2.484 2_656
H(24) H(4) 3.495 2_656
H(24) H(16) 3.106 2_656
H(24) H(21) 3.555 2_656
H(24) H(22) 3.134 2_656
H(24) H(23) 3.499 2_656
H(25) O(7) 2.847(2) .
H(25) N(1) 3.202(2) .
H(25) C(8) 3.532(2) 2_655
H(25) C(9) 3.230(2) 2_655
H(25) H(1) 2.801 .
H(25) H(2) 2.740 .
H(25) H(14) 2.950 3_766
H(25) H(17) 3.130 2_655
H(25) H(18) 2.525 2_655
H(26) C(8) 3.308(2) .
H(26) C(8) 3.396(2) 2_655
H(26) C(9) 2.848(2) .
H(26) C(10) 3.050(2) .
H(26) C(10) 3.374(2) 2_645
H(26) C(11) 3.264(2) 2_645
H(26) H(1) 3.480 .
H(26) H(17) 2.628 2_655
H(26) H(18) 2.982 .
H(26) H(18) 3.209 2_655
H(26) H(19) 3.305 .
H(26) H(19) 2.808 2_645
H(26) H(20) 2.574 2_645
H(27) C(3) 2.999(2) 3_766
H(27) C(8) 3.550(2) 2_655
H(27) C(14) 3.105(3) 4_554
H(27) C(15) 2.977(2) 4_554
H(27) H(14) 2.433 3_766
H(27) H(17) 3.194 2_655
H(27) H(18) 3.581 2_655
H(27) H(21) 2.793 4_554
H(27) H(22) 2.533 4_554
H(28) C(4) 3.585(2) 3_756
H(28) C(10) 3.494(2) 2_645
H(28) C(11) 3.136(2) 2_645
H(28) C(14) 3.426(2) 4_554
H(28) C(15) 3.487(2) 4_554
H(28) H(15) 3.372 3_756
H(28) H(19) 3.248 2_645
H(28) H(20) 2.562 2_645
H(28) H(21) 3.332 4_554
H(28) H(22) 3.419 4_554
H(29) O(6) 3.046(2) 3_766
H(29) C(4) 3.362(2) 3_756
H(29) C(5) 2.960(3) 3_756
H(29) C(6) 3.122(2) 3_756
H(29) C(15) 3.296(2) 4_554
H(29) C(16) 3.550(3) 4_554
H(29) H(4) 3.283 3_756
H(29) H(16) 3.144 3_756
H(29) H(22) 3.037 4_554
H(29) H(23) 3.497 4_554
H(29) H(32) 3.370 3_756
H(30) O(6) 3.395(2) 3_766
H(30) O(7) 3.295(2) 3_766
H(30) C(2) 3.573(3) .
H(30) C(2) 3.327(2) 3_766
H(30) C(3) 3.532(2) 3_766
H(30) H(13) 2.953 .
H(30) H(13) 2.773 3_766
H(30) H(14) 3.182 3_766
H(30) H(22) 3.194 4_554
H(31) O(6) 3.192(2) 1_545
H(31) O(7) 3.419(2) 1_545
H(31) C(2) 3.227(2) 3_756
H(31) C(3) 2.858(3) 3_756
H(31) C(4) 3.083(3) 3_756
H(31) C(5) 3.584(3) 3_756
H(31) C(10) 3.373(2) 2_645
H(31) H(1) 3.507 .
H(31) H(14) 3.041 3_756
H(31) H(15) 3.414 3_756
H(31) H(19) 2.773 2_645
H(31) H(32) 2.854 3_756
H(32) O(6) 2.901(2) 1_545
H(32) N(1) 3.151(2) .
H(32) C(1) 3.020(3) .
H(32) C(2) 3.089(3) .
H(32) C(21) 3.547(3) 3_756
H(32) C(22) 2.981(3) 3_756
H(32) H(1) 2.566 .
H(32) H(2) 3.506 .
H(32) H(13) 3.080 .
H(32) H(29) 3.370 3_756
H(32) H(31) 2.854 3_756
H(32) H(32) 2.381 3_756

loop_
_geom_torsion_atom_site_label_1
_geom_torsion_atom_site_label_2
_geom_torsion_atom_site_label_3
_geom_torsion_atom_site_label_4
_geom_torsion
N(1) Fe(1) N(2) C(6) 35.76(17)
N(2) Fe(1) N(1) C(1) -34.38(13)
N(1) Fe(1) N(3) C(7) -60.39(16)
N(3) Fe(1) N(1) C(1) -132.83(14)
N(1) Fe(1) N(4) C(12) 61.57(16)
N(4) Fe(1) N(1) C(1) 150.77(14)
N(1) Fe(1) N(5) C(13) -11.9(4)
N(5) Fe(1) N(1) C(1) 22.5(4)
N(1) Fe(1) N(6) C(18) -132.90(15)
N(6) Fe(1) N(1) C(1) 49.20(14)
N(2) Fe(1) N(3) C(7) -136.03(16)
N(3) Fe(1) N(2) C(6) 128.86(17)
N(2) Fe(1) N(4) C(12) 36.4(4)
N(4) Fe(1) N(2) C(6) 61.8(4)
N(2) Fe(1) N(5) C(13) 42.81(15)
N(5) Fe(1) N(2) C(6) -132.80(17)
N(2) Fe(1) N(6) C(18) -58.48(15)
N(6) Fe(1) N(2) C(6) -60.70(17)
N(3) Fe(1) N(4) C(12) -32.94(15)
N(4) Fe(1) N(3) C(7) 32.80(16)
N(3) Fe(1) N(5) C(13) 143.41(14)
N(5) Fe(1) N(3) C(7) 125.27(16)
N(3) Fe(1) N(6) C(18) 58.2(4)
N(6) Fe(1) N(3) C(7) 108.5(4)
N(4) Fe(1) N(5) C(13) -140.15(15)
N(5) Fe(1) N(4) C(12) -129.08(16)
N(4) Fe(1) N(6) C(18) 131.63(15)
N(6) Fe(1) N(4) C(12) 157.50(15)
N(5) Fe(1) N(6) C(18) 40.77(15)
N(6) Fe(1) N(5) C(13) -39.76(14)
C(19) O(9) C(22) C(21) 7.4(3)
C(22) O(9) C(19) C(20) 17.1(3)
Fe(1) N(1) C(1) C(2) -147.9(2)
Fe(1) N(1) C(1) C(6) 29.0(2)
Fe(1) N(2) C(6) C(1) -32.4(2)
Fe(1) N(2) C(6) C(5) 144.9(2)
Fe(1) N(3) C(7) C(8) 148.6(2)
Fe(1) N(3) C(7) C(12) -28.5(2)
Fe(1) N(4) C(12) C(7) 29.1(2)
Fe(1) N(4) C(12) C(11) -148.6(2)
Fe(1) N(5) C(13) C(14) -141.0(2)
Fe(1) N(5) C(13) C(18) 33.6(2)
Fe(1) N(6) C(18) C(13) -37.2(2)
Fe(1) N(6) C(18) C(17) 137.5(2)
N(1) C(1) C(2) C(3) 176.1(2)
N(1) C(1) C(6) N(2) 2.7(3)
N(1) C(1) C(6) C(5) -174.7(2)
C(2) C(1) C(6) N(2) 179.7(2)
C(2) C(1) C(6) C(5) 2.3(4)
C(6) C(1) C(2) C(3) -0.8(4)
C(1) C(2) C(3) C(4) -1.4(4)
C(2) C(3) C(4) C(5) 2.0(4)
C(3) C(4) C(5) C(6) -0.4(4)
C(4) C(5) C(6) N(2) -179.0(2)
C(4) C(5) C(6) C(1) -1.7(4)
N(3) C(7) C(8) C(9) -177.0(2)
N(3) C(7) C(12) N(4) -0.8(3)
N(3) C(7) C(12) C(11) 176.9(2)
C(8) C(7) C(12) N(4) -178.0(2)
C(8) C(7) C(12) C(11) -0.2(3)
C(12) C(7) C(8) C(9) 0.0(3)
C(7) C(8) C(9) C(10) 0.0(4)
C(8) C(9) C(10) C(11) 0.2(3)
C(9) C(10) C(11) C(12) -0.5(4)
C(10) C(11) C(12) N(4) 178.1(2)
C(10) C(11) C(12) C(7) 0.5(4)
N(5) C(13) C(14) C(15) 174.5(2)
N(5) C(13) C(18) N(6) 2.0(3)
N(5) C(13) C(18) C(17) -173.0(2)
C(14) C(13) C(18) N(6) 176.8(2)
C(14) C(13) C(18) C(17) 1.9(3)
C(18) C(13) C(14) C(15) 0.0(3)
C(13) C(14) C(15) C(16) -1.4(4)
C(14) C(15) C(16) C(17) 0.7(4)
C(15) C(16) C(17) C(18) 1.2(3)
C(16) C(17) C(18) N(6) -177.0(2)
C(16) C(17) C(18) C(13) -2.5(3)
O(9) C(19) C(20) C(21) -34.1(3)
C(19) C(20) C(21) C(22) 37.0(3)
C(20) C(21) C(22) O(9) -28.3(3)
